data_4309362
loop_
_publ_author_name
'Alexander Jagst'
'Agustin S\'anchez'
'Ezequiel M. V\'azquez-L\'opez'
'Ulrich Abram'

_publ_contact_author
;
      Ulrich Abram
      Free University of Berlin     
      Institute of Chemistry             
      Fabeckstrasse 34-36                     
      D-14195 Berlin         
      Germany                          
;
_publ_contact_author_email abram@chemie.fu-berlin.de
_publ_contact_author_fax '0049 (0)30 838 52676'
_publ_contact_author_phone '0049 (0)30 838 54002'
_publ_section_title
;
Controlled Ligand Deprotonation in Lanthanide Chelates with Asymmetric
Semicarbazone/Benzoylhydrazone or Semicarbazone/Thiosemicarbazone
Coordination Spheres
;
_journal_name_full 'Inorganic Chemistry'
_journal_page_first 5738
_journal_page_last 5744
_journal_paper_doi 10.1021/ic050556t
_journal_volume 44
_journal_year 2005
_chemical_formula_moiety '[Sm(HDFPSCPTSC)2]Cl*H2O'
_chemical_formula_sum 'C42 H36 N15 O6 S2 Sm'
_chemical_formula_weight 1061.33
_chemical_name_common '[Sm(HDFPSCPTSC)2]Cl*H2O'
_chemical_name_systematic
;
Bis(2,6-diformylpyridine-4-phenylsemicarbazone-4-phenylthiosemicarbazonato)-
samarium(III) nitrate water solvate
;
_space_group_IT_number 148
_symmetry_cell_setting trigonal
_symmetry_space_group_name_Hall '-R 3'
_symmetry_space_group_name_H-M 'R -3 :H'
_atom_sites_solution_hydrogens geom
_atom_sites_solution_primary direct
_atom_sites_solution_secondary difmap
_audit_creation_method SHELXL-97
_cell_angle_alpha 90.00
_cell_angle_beta 90.00
_cell_angle_gamma 120.00
_cell_formula_units_Z 18
_cell_length_a 49.76(5)
_cell_length_b 49.76(5)
_cell_length_c 13.85(3)
_cell_measurement_reflns_used 916
_cell_measurement_temperature 173(2)
_cell_measurement_theta_max 41.588
_cell_measurement_theta_min 2.250
_cell_volume 29699(8)
_computing_cell_refinement 'Bruker Smart'
_computing_data_collection 'Bruker Smart'
_computing_data_reduction 'Bruker Smart'
_computing_structure_refinement 'SHELXL-97 (Sheldrick, 1997)'
_computing_structure_solution 'SHELXS-86 (Sheldrick, 1986)'
_diffrn_ambient_temperature 173(2)
_diffrn_measured_fraction_theta_full 0.991
_diffrn_measured_fraction_theta_max 0.991
_diffrn_measurement_device_type 'ccd area detector'
_diffrn_measurement_method 'phi and omega scans'
_diffrn_radiation_monochromator graphite
_diffrn_radiation_source 'fine-focus sealed tube'
_diffrn_radiation_type MoK\a
_diffrn_radiation_wavelength 0.71073
_diffrn_reflns_av_R_equivalents 0.0000
_diffrn_reflns_av_sigmaI/netI 0.0943
_diffrn_reflns_limit_h_max 28
_diffrn_reflns_limit_h_min -58
_diffrn_reflns_limit_k_max 58
_diffrn_reflns_limit_k_min 0
_diffrn_reflns_limit_l_max 16
_diffrn_reflns_limit_l_min 0
_diffrn_reflns_number 11364
_diffrn_reflns_theta_full 24.87
_diffrn_reflns_theta_max 24.87
_diffrn_reflns_theta_min 1.42
_diffrn_standards_interval_time '20sec / frame'
_exptl_absorpt_coefficient_mu 0.997
_exptl_absorpt_correction_type none
_exptl_crystal_colour yellow
_exptl_crystal_density_diffrn 1.068
_exptl_crystal_density_method 'not measured'
_exptl_crystal_description needle
_exptl_crystal_F_000 9630
_exptl_crystal_size_max 0.5
_exptl_crystal_size_mid 0.1
_exptl_crystal_size_min 0.08
_refine_diff_density_max 1.285
_refine_diff_density_min -0.604
_refine_diff_density_rms 0.112
_refine_ls_extinction_method none
_refine_ls_goodness_of_fit_ref 0.975
_refine_ls_hydrogen_treatment 'riding model'
_refine_ls_matrix_type full
_refine_ls_number_parameters 586
_refine_ls_number_reflns 11364
_refine_ls_number_restraints 12
_refine_ls_restrained_S_all 0.975
_refine_ls_R_factor_all 0.1261
_refine_ls_R_factor_gt 0.0669
_refine_ls_shift/su_max 0.009
_refine_ls_shift/su_mean 0.000
_refine_ls_structure_factor_coef Fsqd
_refine_ls_weighting_details 'calc w=1/[\s^2^(Fo^2^)+(0.1069P)^2^+49.3899P] where P=(Fo^2^+2Fc^2^)/3'
_refine_ls_weighting_scheme calc
_refine_ls_wR_factor_gt 0.1558
_refine_ls_wR_factor_ref 0.1894
_reflns_number_gt 6888
_reflns_number_total 11364
_reflns_threshold_expression >2sigma(I)
_cod_data_source_file ic050556tsi20050411_050949_3.cif
_cod_data_source_block ajl21z
_cod_original_cell_volume 29706(80)
_cod_original_sg_symbol_H-M 'R -3'
_cod_database_code 4309362

loop_
_symmetry_equiv_pos_as_xyz
'x, y, z'
'-y, x-y, z'
'-x+y, -x, z'
'x+2/3, y+1/3, z+1/3'
'-y+2/3, x-y+1/3, z+1/3'
'-x+y+2/3, -x+1/3, z+1/3'
'x+1/3, y+2/3, z+2/3'
'-y+1/3, x-y+2/3, z+2/3'
'-x+y+1/3, -x+2/3, z+2/3'
'-x, -y, -z'
'y, -x+y, -z'
'x-y, x, -z'
'-x+2/3, -y+1/3, -z+1/3'
'y+2/3, -x+y+1/3, -z+1/3'
'x-y+2/3, x+1/3, -z+1/3'
'-x+1/3, -y+2/3, -z+2/3'
'y+1/3, -x+y+2/3, -z+2/3'
'x-y+1/3, x+2/3, -z+2/3'

loop_
_atom_site_label
_atom_site_type_symbol
_atom_site_fract_x
_atom_site_fract_y
_atom_site_fract_z
_atom_site_U_iso_or_equiv
_atom_site_adp_type
_atom_site_occupancy
_atom_site_symmetry_multiplicity
_atom_site_calc_flag
_atom_site_refinement_flags
_atom_site_disorder_assembly
_atom_site_disorder_group
Sm Sm 0.319231(10) 0.104456(9) 0.90264(3) 0.03889(15) Uani 1 1 d . . .
N1 N 0.35112(15) 0.07935(15) 0.9794(4) 0.0456(16) Uani 1 1 d . . .
N2 N 0.32509(15) 0.10252(14) 1.0942(4) 0.0396(15) Uani 1 1 d . . .
N3 N 0.31088(15) 0.11516(15) 1.1477(4) 0.0433(16) Uani 1 1 d . . .
H3N H 0.3055 0.1102 1.2084 0.052 Uiso 1 1 calc R . .
N4 N 0.34272(15) 0.07819(15) 0.7830(4) 0.0418(16) Uani 1 1 d . . .
N5 N 0.33987(16) 0.07477(16) 0.6823(4) 0.0453(17) Uani 1 1 d . . .
N6 N 0.29057(16) 0.14755(15) 1.1478(4) 0.0427(16) Uani 1 1 d . . .
H6N H 0.2865 0.1419 1.2087 0.051 Uiso 1 1 calc R . .
N7 N 0.31180(15) 0.07363(15) 0.5478(4) 0.0445(16) Uani 1 1 d . . .
H7 H 0.3007 0.0813 0.5236 0.053 Uiso 1 1 calc R . .
N31 N 0.2852(2) 0.13046(17) 0.8442(4) 0.056(2) Uani 1 1 d . . .
N32 N 0.3470(3) 0.15974(18) 0.8139(5) 0.072(3) Uani 1 1 d . . .
N33 N 0.3792(3) 0.1740(2) 0.8044(7) 0.099(4) Uani 1 1 d . . .
H33N H 0.3900 0.1899 0.7659 0.119 Uiso 1 1 calc R . .
N34 N 0.26055(16) 0.08026(15) 0.9613(5) 0.0494(17) Uani 1 1 d . . .
N35 N 0.24725(17) 0.05713(17) 1.0322(5) 0.0575(19) Uani 1 1 d . . .
N36 N 0.4249(3) 0.1774(3) 0.8585(10) 0.127(5) Uani 1 1 d . . .
H36N H 0.4335 0.1945 0.8237 0.153 Uiso 1 1 calc R . .
N37 N 0.25046(17) 0.01631(15) 1.1032(5) 0.0577(19) Uani 1 1 d . . .
H37N H 0.2544 0.0012 1.0907 0.069 Uiso 1 1 calc R . .
O18 O 0.31548(13) 0.14284(12) 1.0123(3) 0.0470(14) Uani 1 1 d . . .
O48 O 0.37766(17) 0.13803(17) 0.9074(5) 0.076(2) Uani 1 1 d . . .
S28 S 0.29425(5) 0.09004(5) 0.70735(13) 0.0444(5) Uani 1 1 d . . .
S58 S 0.28212(6) 0.03713(5) 0.94152(15) 0.0570(6) Uani 1 1 d . . .
C2 C 0.3657(2) 0.0689(2) 0.9214(6) 0.051(2) Uani 1 1 d . . .
C3 C 0.3845(2) 0.0576(2) 0.9579(6) 0.066(3) Uani 1 1 d . . .
H3A H 0.3950 0.0509 0.9151 0.079 Uiso 1 1 calc R . .
C4 C 0.3877(2) 0.0561(2) 1.0577(7) 0.073(3) Uani 1 1 d . . .
H4 H 0.4004 0.0486 1.0838 0.087 Uiso 1 1 calc R . .
C5 C 0.3719(2) 0.0659(2) 1.1179(6) 0.054(2) Uani 1 1 d . . .
H5 H 0.3731 0.0647 1.1860 0.065 Uiso 1 1 calc R . .
C6 C 0.35422(19) 0.07764(18) 1.0769(5) 0.0440(19) Uani 1 1 d . . .
C7 C 0.3382(2) 0.08900(18) 1.1376(5) 0.046(2) Uani 1 1 d . . .
H7A H 0.3374 0.0866 1.2058 0.055 Uiso 1 1 calc R . .
C9 C 0.3607(2) 0.0692(2) 0.8183(5) 0.051(2) Uani 1 1 d . . .
H9 H 0.3711 0.0625 0.7755 0.062 Uiso 1 1 calc R . .
C11 C 0.2804(2) 0.16765(19) 1.1121(5) 0.048(2) Uani 1 1 d . . .
C12 C 0.2585(2) 0.1705(2) 1.1695(7) 0.066(3) Uani 1 1 d . . .
H12 H 0.2515 0.1594 1.2285 0.079 Uiso 1 1 calc R . .
C13 C 0.2474(3) 0.1893(3) 1.1394(8) 0.085(3) Uani 1 1 d . . .
H13 H 0.2330 0.1915 1.1789 0.102 Uiso 1 1 calc R . .
C14 C 0.2565(3) 0.2053(3) 1.0536(8) 0.086(4) Uani 1 1 d . . .
H14 H 0.2477 0.2174 1.0327 0.103 Uiso 1 1 calc R . .
C15 C 0.2784(3) 0.2034(2) 0.9986(7) 0.066(3) Uani 1 1 d . . .
H15 H 0.2856 0.2151 0.9407 0.079 Uiso 1 1 calc R . .
C16 C 0.2905(2) 0.18426(19) 1.0272(5) 0.053(2) Uani 1 1 d . . .
H16 H 0.3054 0.1828 0.9882 0.063 Uiso 1 1 calc R . .
C17 C 0.30581(19) 0.13625(17) 1.0981(5) 0.0421(19) Uani 1 1 d . . .
C21 C 0.32055(19) 0.05804(17) 0.4811(5) 0.0400(18) Uani 1 1 d . . .
C22 C 0.30344(19) 0.04816(18) 0.3941(5) 0.0439(19) Uani 1 1 d . . .
H22 H 0.2875 0.0530 0.3820 0.053 Uiso 1 1 calc R . .
C23 C 0.3098(2) 0.03146(19) 0.3260(5) 0.049(2) Uani 1 1 d . . .
H23 H 0.2982 0.0251 0.2676 0.059 Uiso 1 1 calc R . .
C24 C 0.3325(2) 0.0241(2) 0.3424(6) 0.056(2) Uani 1 1 d . . .
H24 H 0.3369 0.0128 0.2956 0.067 Uiso 1 1 calc R . .
C25 C 0.3490(2) 0.0333(2) 0.4286(5) 0.056(2) Uani 1 1 d . . .
H25 H 0.3646 0.0280 0.4405 0.068 Uiso 1 1 calc R . .
C26 C 0.34354(19) 0.0498(2) 0.4964(5) 0.050(2) Uani 1 1 d . . .
H26 H 0.3553 0.0559 0.5544 0.060 Uiso 1 1 calc R . .
C27 C 0.31803(19) 0.07880(16) 0.6462(5) 0.0393(18) Uani 1 1 d . . .
C32 C 0.2557(3) 0.1180(2) 0.8676(6) 0.060(3) Uani 1 1 d . . .
C33 C 0.2367(3) 0.1301(3) 0.8375(8) 0.092(4) Uani 1 1 d . . .
H33A H 0.2153 0.1208 0.8541 0.110 Uiso 1 1 calc R . .
C34 C 0.2523(5) 0.1577(4) 0.7797(9) 0.119(6) Uani 1 1 d . . .
H34 H 0.2411 0.1670 0.7546 0.143 Uiso 1 1 calc R . .
C35 C 0.2842(4) 0.1710(3) 0.7603(9) 0.100(5) Uani 1 1 d . . .
H35 H 0.2949 0.1897 0.7241 0.119 Uiso 1 1 calc R . .
C36 C 0.2988(3) 0.1572(2) 0.7932(5) 0.067(3) Uani 1 1 d . . .
C37 C 0.3326(4) 0.1721(2) 0.7792(6) 0.083(4) Uani 1 1 d . . .
H37A H 0.3434 0.1910 0.7442 0.099 Uiso 1 1 calc R . .
C39 C 0.24372(15) 0.09160(17) 0.9339(4) 0.061(2) Uani 1 1 d . . .
H39 H 0.2230 0.0827 0.9570 0.073 Uiso 1 1 calc R . .
C41 C 0.44391(15) 0.16920(17) 0.9043(4) 0.159(7) Uani 1 1 d RU . .
C42 C 0.43697(15) 0.14005(17) 0.9373(4) 0.144(6) Uani 1 1 d RU . .
H42 H 0.4170 0.1226 0.9262 0.172 Uiso 1 1 calc R . .
C43 C 0.45927(15) 0.13641(17) 0.9867(4) 0.195(8) Uani 1 1 d RU . .
H43 H 0.4545 0.1165 1.0093 0.234 Uiso 1 1 calc R . .
C44 C 0.48850(15) 0.16192(17) 1.0030(4) 0.288(15) Uani 1 1 d RU . .
H44 H 0.5037 0.1594 1.0367 0.346 Uiso 1 1 calc R . .
C45 C 0.49544(15) 0.19107(17) 0.9699(4) 0.37(3) Uani 1 1 d RU . .
H45 H 0.5154 0.2085 0.9811 0.446 Uiso 1 1 calc R . .
C46 C 0.47314(15) 0.19471(17) 0.9206(4) 0.294(15) Uani 1 1 d RU . .
H46 H 0.4779 0.2146 0.8980 0.353 Uiso 1 1 calc R . .
C47 C 0.3928(3) 0.1602(4) 0.8638(10) 0.095(4) Uani 1 1 d . . .
C51 C 0.2364(2) 0.0141(2) 1.1939(6) 0.053(2) Uani 1 1 d . . .
C52 C 0.2270(2) -0.0134(2) 1.2453(7) 0.065(3) Uani 1 1 d . . .
H52 H 0.2290 -0.0298 1.2176 0.078 Uiso 1 1 calc R . .
C53 C 0.2147(2) -0.0163(2) 1.3390(8) 0.076(3) Uani 1 1 d . . .
H53 H 0.2086 -0.0349 1.3742 0.091 Uiso 1 1 calc R . .
C54 C 0.2115(3) 0.0066(3) 1.3800(7) 0.090(4) Uani 1 1 d . . .
H54 H 0.2037 0.0045 1.4439 0.108 Uiso 1 1 calc R . .
C55 C 0.2197(3) 0.0332(3) 1.3269(8) 0.083(3) Uani 1 1 d . . .
H55 H 0.2162 0.0488 1.3534 0.099 Uiso 1 1 calc R . .
C56 C 0.2328(2) 0.0375(2) 1.2360(7) 0.067(3) Uani 1 1 d . . .
H56 H 0.2394 0.0564 1.2024 0.081 Uiso 1 1 calc R . .
C57 C 0.2592(2) 0.03855(18) 1.0304(6) 0.050(2) Uani 1 1 d . . .
N61 N 0.27779(19) 0.10684(16) 0.3808(5) 0.0496(18) Uani 1 1 d . . .
O62 O 0.26868(15) 0.09511(15) 0.4637(4) 0.0606(16) Uani 1 1 d . . .
O63 O 0.30284(15) 0.11038(15) 0.3495(4) 0.0601(16) Uani 1 1 d . . .
O64 O 0.26229(16) 0.11505(16) 0.3311(4) 0.0656(18) Uani 1 1 d . . .
O71 O 0.1808(14) 0.0872(11) 0.115(6) 0.51(6) Uani 0.50 1 d P . .
O72 O 0.2199(5) 0.1011(5) 0.5899(17) 0.204(14) Uani 0.50 1 d P . .

loop_
_atom_site_aniso_label
_atom_site_aniso_U_11
_atom_site_aniso_U_22
_atom_site_aniso_U_33
_atom_site_aniso_U_23
_atom_site_aniso_U_13
_atom_site_aniso_U_12
Sm 0.0581(3) 0.0363(2) 0.01959(19) -0.00122(17) 0.00216(18) 0.0216(2)
N1 0.058(4) 0.057(4) 0.027(3) -0.005(3) -0.005(3) 0.033(4)
N2 0.051(4) 0.045(4) 0.021(3) -0.003(3) 0.004(3) 0.022(3)
N3 0.063(4) 0.053(4) 0.022(3) -0.004(3) 0.005(3) 0.035(4)
N4 0.047(4) 0.049(4) 0.025(3) -0.006(3) 0.002(3) 0.021(3)
N5 0.062(4) 0.063(5) 0.015(3) -0.009(3) -0.004(3) 0.035(4)
N6 0.073(5) 0.053(4) 0.018(3) 0.000(3) 0.008(3) 0.044(4)
N7 0.063(4) 0.053(4) 0.026(3) -0.003(3) -0.003(3) 0.035(4)
N31 0.101(7) 0.051(5) 0.026(3) -0.003(3) -0.001(4) 0.045(5)
N32 0.124(8) 0.036(4) 0.029(4) 0.001(3) 0.014(5) 0.021(5)
N33 0.123(9) 0.045(5) 0.065(6) -0.008(5) 0.058(6) -0.005(6)
N34 0.051(4) 0.045(4) 0.051(4) 0.005(3) -0.006(3) 0.022(4)
N35 0.062(5) 0.049(4) 0.054(4) 0.021(4) 0.010(4) 0.022(4)
N36 0.077(8) 0.101(8) 0.160(12) -0.045(8) 0.059(8) 0.011(6)
N37 0.076(5) 0.040(4) 0.050(4) 0.003(3) -0.006(4) 0.024(4)
O18 0.079(4) 0.043(3) 0.023(3) 0.005(2) 0.012(3) 0.034(3)
O48 0.082(5) 0.068(5) 0.054(4) -0.010(4) 0.015(4) 0.019(4)
S28 0.0686(14) 0.0471(12) 0.0224(9) -0.0009(8) 0.0022(9) 0.0326(11)
S58 0.0803(17) 0.0521(13) 0.0398(11) 0.0029(10) 0.0099(11) 0.0341(13)
C2 0.065(6) 0.064(6) 0.035(4) -0.015(4) -0.006(4) 0.041(5)
C3 0.090(7) 0.101(8) 0.042(5) -0.021(5) -0.011(5) 0.074(7)
C4 0.099(8) 0.107(8) 0.050(6) -0.028(6) -0.025(5) 0.080(7)
C5 0.072(6) 0.068(6) 0.039(4) -0.009(4) -0.009(4) 0.048(5)
C6 0.060(5) 0.048(5) 0.030(4) -0.011(3) -0.011(4) 0.032(4)
C7 0.075(6) 0.055(5) 0.016(3) 0.000(3) -0.001(4) 0.039(5)
C9 0.058(5) 0.084(6) 0.025(4) -0.024(4) -0.014(4) 0.045(5)
C11 0.078(6) 0.054(5) 0.024(4) -0.009(4) -0.002(4) 0.043(5)
C12 0.101(8) 0.074(7) 0.042(5) 0.006(5) 0.009(5) 0.059(6)
C13 0.130(10) 0.097(9) 0.071(7) 0.002(6) 0.014(7) 0.088(8)
C14 0.144(11) 0.094(8) 0.064(7) -0.012(6) -0.021(7) 0.092(9)
C15 0.113(8) 0.058(6) 0.043(5) -0.001(4) 0.001(5) 0.056(6)
C16 0.084(7) 0.053(5) 0.028(4) 0.001(4) -0.002(4) 0.039(5)
C17 0.064(5) 0.034(4) 0.028(4) -0.003(3) -0.001(4) 0.024(4)
C21 0.058(5) 0.034(4) 0.022(4) 0.000(3) 0.002(3) 0.019(4)
C22 0.061(5) 0.054(5) 0.021(4) -0.003(3) -0.010(3) 0.032(4)
C23 0.067(6) 0.056(5) 0.026(4) -0.005(4) -0.009(4) 0.032(5)
C24 0.075(6) 0.070(6) 0.031(4) -0.008(4) 0.001(4) 0.042(5)
C25 0.067(6) 0.089(7) 0.028(4) -0.014(4) -0.009(4) 0.051(6)
C26 0.052(5) 0.076(6) 0.021(4) -0.004(4) -0.008(3) 0.032(5)
C27 0.061(5) 0.035(4) 0.021(3) -0.004(3) 0.000(3) 0.023(4)
C32 0.093(8) 0.053(6) 0.047(5) -0.011(4) -0.024(5) 0.046(6)
C33 0.142(11) 0.098(9) 0.074(7) -0.019(7) -0.037(7) 0.088(9)
C34 0.27(2) 0.108(11) 0.061(8) -0.036(7) -0.077(11) 0.153(14)
C35 0.175(15) 0.087(9) 0.055(7) -0.007(6) -0.015(9) 0.079(11)
C36 0.158(12) 0.055(6) 0.019(4) -0.005(4) -0.006(5) 0.076(8)
C37 0.158(13) 0.036(6) 0.027(5) 0.001(4) 0.024(6) 0.029(7)
C39 0.069(6) 0.074(7) 0.056(6) 0.002(5) -0.003(5) 0.047(6)
C41 0.086(9) 0.171(14) 0.185(18) -0.101(11) 0.038(10) 0.038(10)
C42 0.073(8) 0.222(14) 0.092(11) -0.043(11) 0.002(7) 0.041(10)
C43 0.113(12) 0.37(2) 0.101(13) -0.061(14) -0.008(10) 0.119(15)
C44 0.097(12) 0.48(4) 0.28(3) -0.15(3) -0.065(17) 0.143(18)
C45 0.116(19) 0.36(3) 0.55(8) -0.22(3) -0.08(3) 0.050(19)
C46 0.137(17) 0.196(15) 0.45(5) -0.14(2) -0.02(2) 0.013(13)
C47 0.100(11) 0.085(10) 0.069(8) -0.024(7) 0.039(8) 0.023(9)
C51 0.058(6) 0.048(5) 0.039(5) 0.008(4) -0.004(4) 0.015(4)
C52 0.075(7) 0.045(5) 0.056(6) 0.003(4) -0.002(5) 0.015(5)
C53 0.087(8) 0.060(7) 0.063(7) 0.017(5) -0.001(6) 0.025(6)
C54 0.121(10) 0.083(8) 0.046(6) 0.011(6) 0.018(6) 0.037(8)
C55 0.107(9) 0.068(7) 0.056(6) 0.000(5) 0.015(6) 0.031(7)
C56 0.090(8) 0.047(6) 0.055(6) 0.003(5) -0.001(5) 0.027(5)
C57 0.060(6) 0.030(4) 0.045(5) -0.003(4) -0.006(4) 0.011(4)
N61 0.078(5) 0.054(4) 0.028(4) 0.002(3) 0.002(4) 0.041(4)
O62 0.085(4) 0.082(4) 0.029(3) 0.016(3) 0.011(3) 0.051(4)
O63 0.072(4) 0.083(5) 0.032(3) 0.011(3) 0.011(3) 0.044(4)
O64 0.090(5) 0.091(5) 0.042(3) 0.018(3) 0.007(3) 0.065(4)
O71 0.41(7) 0.26(5) 0.85(14) 0.15(7) 0.45(9) 0.17(5)
O72 0.146(19) 0.150(19) 0.145(19) -0.030(15) 0.089(16) -0.053(15)

loop_
_atom_type_symbol
_atom_type_description
_atom_type_scat_dispersion_real
_atom_type_scat_dispersion_imag
_atom_type_scat_source
C C 0.0033 0.0016 'International Tables Vol C Tables 4.2.6.8 and 6.1.1.4'
H H 0.0000 0.0000 'International Tables Vol C Tables 4.2.6.8 and 6.1.1.4'
N N 0.0061 0.0033 'International Tables Vol C Tables 4.2.6.8 and 6.1.1.4'
O O 0.0106 0.0060 'International Tables Vol C Tables 4.2.6.8 and 6.1.1.4'
S S 0.1246 0.1234 'International Tables Vol C Tables 4.2.6.8 and 6.1.1.4'
Sm Sm -0.1638 3.4418 'International Tables Vol C Tables 4.2.6.8 and 6.1.1.4'

loop_
_geom_angle_atom_site_label_1
_geom_angle_atom_site_label_2
_geom_angle_atom_site_label_3
_geom_angle
_geom_angle_site_symmetry_1
_geom_angle_site_symmetry_3
_geom_angle_publ_flag
O18 Sm O48 88.8(2) . . ?
O18 Sm N34 71.3(2) . . ?
O48 Sm N34 158.1(2) . . ?
O18 Sm N2 58.67(19) . . ?
O48 Sm N2 83.6(2) . . ?
N34 Sm N2 78.2(2) . . ?
O18 Sm N32 72.2(2) . . ?
O48 Sm N32 60.1(3) . . ?
N34 Sm N32 119.3(3) . . ?
N2 Sm N32 118.8(2) . . ?
O18 Sm N1 113.5(2) . . ?
O48 Sm N1 62.9(2) . . ?
N34 Sm N1 116.0(2) . . ?
N2 Sm N1 59.31(19) . . ?
N32 Sm N1 122.5(3) . . ?
O18 Sm N4 161.33(19) . . ?
O48 Sm N4 72.8(2) . . ?
N34 Sm N4 127.4(2) . . ?
N2 Sm N4 120.5(2) . . ?
N32 Sm N4 95.1(2) . . ?
N1 Sm N4 61.3(2) . . ?
O18 Sm N31 61.2(2) . . ?
O48 Sm N31 118.5(3) . . ?
N34 Sm N31 60.3(2) . . ?
N2 Sm N31 114.67(19) . . ?
N32 Sm N31 60.0(3) . . ?
N1 Sm N31 173.94(19) . . ?
N4 Sm N31 124.7(2) . . ?
O18 Sm S28 124.23(15) . . ?
O48 Sm S28 113.28(17) . . ?
N34 Sm S28 86.33(18) . . ?
N2 Sm S28 162.28(15) . . ?
N32 Sm S28 76.4(2) . . ?
N1 Sm S28 122.18(14) . . ?
N4 Sm S28 63.09(17) . . ?
N31 Sm S28 63.25(14) . . ?
O18 Sm S58 120.55(14) . . ?
O48 Sm S58 127.19(19) . . ?
N34 Sm S58 60.70(15) . . ?
N2 Sm S58 78.23(14) . . ?
N32 Sm S58 162.95(17) . . ?
N1 Sm S58 65.13(15) . . ?
N4 Sm S58 74.96(15) . . ?
N31 Sm S58 114.13(19) . . ?
S28 Sm S58 86.69(8) . . ?
C2 N1 C6 117.7(7) . . ?
C2 N1 Sm 120.1(5) . . ?
C6 N1 Sm 122.2(5) . . ?
C7 N2 N3 119.7(6) . . ?
C7 N2 Sm 124.8(5) . . ?
N3 N2 Sm 115.3(4) . . ?
N2 N3 C17 114.3(6) . . ?
C9 N4 N5 112.6(6) . . ?
C9 N4 Sm 118.7(5) . . ?
N5 N4 Sm 128.6(5) . . ?
C27 N5 N4 113.9(6) . . ?
C17 N6 C11 126.5(6) . . ?
C27 N7 C21 130.0(7) . . ?
C32 N31 C36 119.0(9) . . ?
C32 N31 Sm 121.0(6) . . ?
C36 N31 Sm 119.9(8) . . ?
C37 N32 N33 120.5(10) . . ?
C37 N32 Sm 123.5(8) . . ?
N33 N32 Sm 116.0(8) . . ?
N32 N33 C47 113.5(9) . . ?
C39 N34 N35 115.2(7) . . ?
C39 N34 Sm 121.4(5) . . ?
N35 N34 Sm 123.0(5) . . ?
C57 N35 N34 111.6(7) . . ?
C41 N36 C47 123.3(13) . . ?
C57 N37 C51 130.3(8) . . ?
C17 O18 Sm 122.3(5) . . ?
C47 O48 Sm 127.3(10) . . ?
C27 S28 Sm 104.7(3) . . ?
C57 S58 Sm 97.8(3) . . ?
N1 C2 C3 122.3(7) . . ?
N1 C2 C9 116.9(7) . . ?
C3 C2 C9 120.8(7) . . ?
C4 C3 C2 119.5(8) . . ?
C5 C4 C3 118.4(8) . . ?
C4 C5 C6 119.2(8) . . ?
N1 C6 C5 122.9(7) . . ?
N1 C6 C7 116.5(7) . . ?
C5 C6 C7 120.6(7) . . ?
N2 C7 C6 116.7(6) . . ?
N4 C9 C2 122.4(7) . . ?
C16 C11 C12 119.2(8) . . ?
C16 C11 N6 124.7(7) . . ?
C12 C11 N6 116.1(7) . . ?
C13 C12 C11 119.5(9) . . ?
C12 C13 C14 121.9(10) . . ?
C15 C14 C13 119.1(10) . . ?
C14 C15 C16 120.6(9) . . ?
C11 C16 C15 119.6(8) . . ?
O18 C17 N6 126.7(7) . . ?
O18 C17 N3 118.4(7) . . ?
N6 C17 N3 114.9(6) . . ?
N7 C21 C26 125.5(7) . . ?
N7 C21 C22 116.9(7) . . ?
C26 C21 C22 117.5(7) . . ?
C23 C22 C21 120.6(8) . . ?
C24 C23 C22 120.7(7) . . ?
C23 C24 C25 118.8(8) . . ?
C26 C25 C24 121.9(8) . . ?
C25 C26 C21 120.5(7) . . ?
N5 C27 N7 118.3(7) . . ?
N5 C27 S28 127.7(5) . . ?
N7 C27 S28 114.0(6) . . ?
N31 C32 C33 123.5(10) . . ?
N31 C32 C39 115.8(8) . . ?
C33 C32 C39 120.5(11) . . ?
C32 C33 C34 114.5(13) . . ?
C35 C34 C33 120.0(12) . . ?
C36 C35 C34 118.6(13) . . ?
C35 C36 N31 124.2(14) . . ?
C35 C36 C37 119.0(12) . . ?
N31 C36 C37 116.7(9) . . ?
N32 C37 C36 119.5(9) . . ?
N34 C39 C32 121.3(7) . . ?
N36 C41 C46 111.6(6) . . ?
N36 C41 C42 128.4(6) . . ?
C46 C41 C42 120.0 . . ?
C43 C42 C41 120.0 . . ?
C44 C43 C42 120.0 . . ?
C45 C44 C43 120.0 . . ?
C44 C45 C46 120.0 . . ?
C45 C46 C41 120.0 . . ?
O48 C47 N36 128.3(18) . . ?
O48 C47 N33 121.2(13) . . ?
N36 C47 N33 110.4(14) . . ?
C56 C51 C52 119.1(9) . . ?
C56 C51 N37 125.0(8) . . ?
C52 C51 N37 115.8(8) . . ?
C51 C52 C53 118.9(9) . . ?
C54 C53 C52 121.8(10) . . ?
C53 C54 C55 118.7(10) . . ?
C56 C55 C54 121.4(11) . . ?
C55 C56 C51 120.0(9) . . ?
N35 C57 N37 118.0(8) . . ?
N35 C57 S58 125.8(6) . . ?
N37 C57 S58 115.9(7) . . ?
O64 N61 O63 120.1(7) . . ?
O64 N61 O62 121.0(7) . . ?
O63 N61 O62 118.9(7) . . ?

loop_
_geom_bond_atom_site_label_1
_geom_bond_atom_site_label_2
_geom_bond_distance
_geom_bond_site_symmetry_2
_geom_bond_publ_flag
Sm O18 2.519(6) . ?
Sm O48 2.528(8) . ?
Sm N34 2.669(7) . ?
Sm N2 2.677(8) . ?
Sm N32 2.681(8) . ?
Sm N1 2.682(7) . ?
Sm N4 2.711(7) . ?
Sm N31 2.720(8) . ?
Sm S28 2.913(6) . ?
Sm S58 2.956(4) . ?
N1 C2 1.349(10) . ?
N1 C6 1.366(10) . ?
N2 C7 1.296(9) . ?
N2 N3 1.374(8) . ?
N3 C17 1.379(9) . ?
N4 C9 1.277(10) . ?
N4 N5 1.404(8) . ?
N5 C27 1.300(10) . ?
N6 C17 1.338(9) . ?
N6 C11 1.417(10) . ?
N7 C27 1.393(9) . ?
N7 C21 1.409(9) . ?
N31 C32 1.315(12) . ?
N31 C36 1.351(12) . ?
N32 C37 1.253(15) . ?
N32 N33 1.393(14) . ?
N33 C47 1.440(18) . ?
N34 C39 1.279(9) . ?
N34 N35 1.401(9) . ?
N35 C57 1.325(11) . ?
N36 C41 1.359(16) . ?
N36 C47 1.387(16) . ?
N37 C57 1.397(10) . ?
N37 C51 1.416(11) . ?
O18 C17 1.263(9) . ?
O48 C47 1.150(15) . ?
S28 C27 1.758(8) . ?
S58 C57 1.705(9) . ?
C2 C3 1.407(12) . ?
C2 C9 1.452(11) . ?
C3 C4 1.397(12) . ?
C4 C5 1.392(12) . ?
C5 C6 1.396(11) . ?
C6 C7 1.455(11) . ?
C11 C16 1.380(11) . ?
C11 C12 1.412(12) . ?
C12 C13 1.370(13) . ?
C13 C14 1.373(15) . ?
C14 C15 1.372(15) . ?
C15 C16 1.413(12) . ?
C21 C26 1.409(11) . ?
C21 C22 1.415(10) . ?
C22 C23 1.393(11) . ?
C23 C24 1.374(12) . ?
C24 C25 1.392(11) . ?
C25 C26 1.362(11) . ?
C32 C33 1.416(14) . ?
C32 C39 1.464(12) . ?
C33 C34 1.44(2) . ?
C34 C35 1.41(2) . ?
C35 C36 1.308(16) . ?
C36 C37 1.473(16) . ?
C41 C46 1.3900 . ?
C41 C42 1.3900 . ?
C42 C43 1.3900 . ?
C43 C44 1.3900 . ?
C44 C45 1.3900 . ?
C45 C46 1.3900 . ?
C51 C56 1.391(13) . ?
C51 C52 1.402(12) . ?
C52 C53 1.410(14) . ?
C53 C54 1.356(15) . ?
C54 C55 1.385(15) . ?
C55 C56 1.386(14) . ?
N61 O64 1.246(8) . ?
N61 O63 1.246(9) . ?
N61 O62 1.265(8) . ?

loop_
_geom_hbond_atom_site_label_D
_geom_hbond_atom_site_label_H
_geom_hbond_atom_site_label_A
_geom_hbond_distance_DH
_geom_hbond_distance_HA
_geom_hbond_distance_DA
_geom_hbond_angle_DHA
_geom_hbond_site_symmetry_A
N3 H3N O63 0.88 1.96 2.818(10) 164.6 1_556
N6 H6N O64 0.88 2.12 2.961(10) 159.2 1_556
N7 H7 O62 0.88 2.19 3.066(9) 173.7 .
N33 H33N O72 0.88 2.56 3.27(2) 138.0 13_556
N36 H36N O72 0.88 1.99 2.86(3) 171.9 13_556
